data_7228255
loop_
_publ_author_name
'Housecroft, Catherine E.'
'Constable, Edwin C.'
'Klein, Maximilian'
'Neuburger, Markus'
'Prescimone, Alessandro'

_publ_section_title
;
 What a difference a tail makes: 2D\\rightarrow 2D parallel
 interpenetration of sheets to interpenetrated nbo networks using
 ditopic-4,2':6',4''-terpyridine ligands
;
_journal_name_full CrystEngComm
_journal_paper_doi 10.1039/C7CE00686A
_journal_year 2017
_chemical_formula_moiety 'C48 H48 Cl4 N6 O2 Zn2'
_chemical_formula_sum 'C48 H48 Cl4 N6 O2 Zn2'
_chemical_formula_weight 1013.52
_space_group_IT_number 15
_symmetry_cell_setting monoclinic
_symmetry_space_group_name_Hall '-C 2yc'
_symmetry_space_group_name_H-M 'C 1 2/c 1'
_atom_sites_solution_hydrogens difmap
_atom_sites_solution_primary other
_audit_update_record
;
2017-03-30 deposited with the CCDC.
2017-05-09 downloaded from the CCDC.
;
_cell_angle_alpha 90
_cell_angle_beta 91.737(4)
_cell_angle_gamma 90
_cell_formula_units_Z 4
_cell_length_a 20.4985(9)
_cell_length_b 11.6491(3)
_cell_length_c 23.7457(10)
_cell_measurement_reflns_used 0
_cell_measurement_temperature 123
_cell_measurement_theta_max 0
_cell_measurement_theta_min 0
_cell_volume 5667.6(4)
_computing_cell_refinement 'STOE X-AREA (Stoe & Cie 2011)'
_computing_data_collection 'STOE X-AREA (Stoe & Cie 2011)'
_computing_data_reduction 'STOE X-RED (Stoe & Cie 1996)'
_computing_molecular_graphics 'CAMERON (Watkin et al., 1996)'
_computing_publication_material 'CRYSTALS (Betteridge et al., 2003)'
_computing_structure_refinement 'CRYSTALS (Betteridge et al., 2003)'
_computing_structure_solution 'Superflip (Palatinus & Chapuis, 2007)'
_diffrn_ambient_temperature 123
_diffrn_detector Pilatus300K
_diffrn_detector_area_resol_mean 5.81
_diffrn_detector_type STOE
_diffrn_measured_fraction_theta_full 0.996
_diffrn_measured_fraction_theta_max 0.979
_diffrn_measurement_device Area
_diffrn_measurement_device_type 'Stoe StadiVari'
_diffrn_measurement_method '\f & \w scans'
_diffrn_radiation_monochromator 'Graded multilayer mirror'
_diffrn_radiation_type GaK\a
_diffrn_radiation_wavelength 1.34143
_diffrn_reflns_av_R_equivalents 0.057
_diffrn_reflns_limit_h_max 25
_diffrn_reflns_limit_h_min -22
_diffrn_reflns_limit_k_max 13
_diffrn_reflns_limit_k_min -14
_diffrn_reflns_limit_l_max 29
_diffrn_reflns_limit_l_min -28
_diffrn_reflns_number 95099
_diffrn_reflns_theta_full 53.851
_diffrn_reflns_theta_max 56.095
_diffrn_reflns_theta_min 3.240
_diffrn_source 'Metaljet D2'
_diffrn_source_current 2.860
_diffrn_source_power 0.200
_diffrn_source_voltage 70
_diffrn_standards_number 0
_exptl_absorpt_coefficient_mu 2.036
_exptl_absorpt_correction_T_max 0.82
_exptl_absorpt_correction_T_min 0.75
_exptl_absorpt_correction_type multi-scan
_exptl_absorpt_process_details 'DENZO/SCALEPACK (Otwinowski & Minor, 1997)'
_exptl_crystal_colour yellow
_exptl_crystal_density_diffrn 1.188
_exptl_crystal_density_method 'not measured'
_exptl_crystal_description block
_exptl_crystal_F_000 2087.991
_exptl_crystal_recrystallization_method
; 
 
;
_exptl_crystal_size_max 0.220
_exptl_crystal_size_mid 0.180
_exptl_crystal_size_min 0.100
_refine_diff_density_max 0.78
_refine_diff_density_min -0.33
_refine_ls_extinction_method None
_refine_ls_goodness_of_fit_ref 0.8726
_refine_ls_hydrogen_treatment constr
_refine_ls_matrix_type full
_refine_ls_number_parameters 280
_refine_ls_number_reflns 3189
_refine_ls_number_restraints 0
_refine_ls_R_factor_all 0.0676
_refine_ls_R_factor_gt 0.0451
_refine_ls_shift/su_max 0.0009057
_refine_ls_shift/su_mean 0.0000313
_refine_ls_structure_factor_coef F
_refine_ls_weighting_details
;
 Method, part 1, Chebychev polynomial, (Watkin, 1994, Prince, 1982) 
 [weight] = 1.0/[A~0~*T~0~(x)+A~1~*T~1~(x) ... +A~n-1~]*T~n-1~(x)] 
 where A~i~ are the Chebychev coefficients listed below and x= Fcalc/Fmax 
 Method = Robust Weighting (Prince, 1982) 
 W = [weight] * [1-(deltaF/6*sigmaF)^2^]^2^ 
 A~i~ are: 
 1.58 1.37 1.56 0.413 0.410 
;
_refine_ls_weighting_scheme calc
_refine_ls_wR_factor_all 0.0578
_refine_ls_wR_factor_gt 0.0510
_refine_ls_wR_factor_ref 0.0510
_reflns_limit_h_max 25
_reflns_limit_h_min -25
_reflns_limit_k_max 14
_reflns_limit_k_min 0
_reflns_limit_l_max 29
_reflns_limit_l_min 0
_reflns_number_gt 3189
_reflns_number_total 5516
_reflns_threshold_expression I>2.0\s(I)
_oxford_diffrn_Wilson_B_factor 0.00
_oxford_diffrn_Wilson_scale 0.00
_oxford_refine_ls_r_factor_ref 0.0451
_oxford_refine_ls_scale 0.1956(4)
_oxford_reflns_number_all 5490
_oxford_reflns_threshold_expression_ref I>2.0\s(I)
_cod_data_source_file c7ce00686a2.cif
_cod_data_source_block 1
_cod_depositor_comments
;
The following automatic conversions were performed:

'_atom_sites_solution_primary' value 'Other' changed to 'other'
according to
/home/data/users/saulius/crontab/automatic-downloads/rss-feeds/RSC/lib/dictionaries/cif_core.dic
dictionary named 'cif_core.dic' version 2.4.2 from 2011-04-26.

Automatic conversion script
Id: cif_fix_values 4973 2017-02-22 13:04:09Z antanas 
;
_cod_original_sg_symbol_H-M 'C 2/c'
_cod_database_code 7228255
_platon_squeeze_void_probe_radius 1.20

loop_
_symmetry_equiv_pos_as_xyz
x,y,z
-x,-y,-z
x+1/2,y+1/2,z
-x+1/2,-y+1/2,-z
x,-y,z+1/2
-x,y,-z+1/2
x+1/2,-y+1/2,z+1/2
-x+1/2,y+1/2,-z+1/2

loop_
_atom_site_label
_atom_site_type_symbol
_atom_site_fract_x
_atom_site_fract_y
_atom_site_fract_z
_atom_site_U_iso_or_equiv
_atom_site_occupancy
_atom_site_adp_type
_atom_site_refinement_flags_posn
Zn1 Zn 0.78646(3) 0.68434(4) 0.16293(2) 0.0636 1.0000 Uani .
Cl1 Cl 0.77330(6) 0.85167(9) 0.11988(4) 0.0797 1.0000 Uani .
Cl2 Cl 0.88431(5) 0.60505(9) 0.18260(4) 0.0727 1.0000 Uani .
N1 N 0.74279(16) 0.5690(3) 0.11024(12) 0.0599 1.0000 Uani .
N2 N 0.68936(14) 0.3286(2) -0.05931(12) 0.0521 1.0000 Uani .
N3 N 0.74093(17) 0.3044(2) -0.26235(12) 0.0618 1.0000 Uani .
O1 O 0.51507(12) -0.2316(2) -0.02109(11) 0.0648 1.0000 Uani .
C1 C 0.7131(2) 0.4746(3) 0.12831(15) 0.0634 1.0000 Uani .
C2 C 0.68842(19) 0.3921(3) 0.09263(15) 0.0608 1.0000 Uani .
C3 C 0.69534(17) 0.4048(3) 0.03442(14) 0.0542 1.0000 Uani .
C4 C 0.72690(19) 0.5018(3) 0.01617(15) 0.0606 1.0000 Uani .
C5 C 0.7492(2) 0.5814(3) 0.05452(15) 0.0642 1.0000 Uani .
C6 C 0.66860(17) 0.3199(3) -0.00621(14) 0.0533 1.0000 Uani .
C7 C 0.62255(18) 0.2395(3) 0.00884(14) 0.0568 1.0000 Uani .
C8 C 0.59736(17) 0.1639(3) -0.03070(15) 0.0545 1.0000 Uani .
C9 C 0.62023(17) 0.1708(3) -0.08539(14) 0.0554 1.0000 Uani .
C10 C 0.66560(17) 0.2549(3) -0.09795(14) 0.0516 1.0000 Uani .
C11 C 0.7596(2) 0.3696(3) -0.21862(17) 0.0739 1.0000 Uani .
C12 C 0.7358(2) 0.3564(4) -0.16558(16) 0.0711 1.0000 Uani .
C13 C 0.69006(18) 0.2707(3) -0.15585(14) 0.0536 1.0000 Uani .
C14 C 0.6707(2) 0.2029(3) -0.20131(15) 0.0632 1.0000 Uani .
C15 C 0.6970(2) 0.2213(3) -0.25309(16) 0.0643 1.0000 Uani .
C16 C 0.54662(18) 0.0799(3) -0.01546(14) 0.0565 1.0000 Uani .
C17 C 0.55480(18) -0.0359(3) -0.02786(15) 0.0590 1.0000 Uani .
C18 C 0.50896(18) -0.1165(3) -0.01279(15) 0.0573 1.0000 Uani .
C19 C 0.5715(2) -0.2738(3) -0.0491(2) 0.0724 1.0000 Uani .
C20 C 0.5654(2) -0.4022(3) -0.05407(19) 0.0717 1.0000 Uani .
C21 C 0.5062(2) -0.4439(3) -0.0862(2) 0.0764 1.0000 Uani .
C22 C 0.5079(3) -0.5721(4) -0.0977(2) 0.0844 1.0000 Uani .
C23 C 0.4425(4) -0.6211(5) -0.1206(3) 0.1150 1.0000 Uani .
C24 C 0.4461(5) -0.7481(6) -0.1338(5) 0.1635 1.0000 Uani .
H11 H 0.7106 0.4640 0.1670 0.0790 1.0000 Uiso R
H21 H 0.6661 0.3298 0.1069 0.0741 1.0000 Uiso R
H41 H 0.7335 0.5128 -0.0223 0.0790 1.0000 Uiso R
H51 H 0.7700 0.6472 0.0421 0.0750 1.0000 Uiso R
H71 H 0.6072 0.2381 0.0451 0.0711 1.0000 Uiso R
H91 H 0.6044 0.1212 -0.1134 0.0700 1.0000 Uiso R
H111 H 0.7896 0.4277 -0.2255 0.0851 1.0000 Uiso R
H121 H 0.7495 0.4038 -0.1356 0.0900 1.0000 Uiso R
H141 H 0.6400 0.1456 -0.1968 0.0741 1.0000 Uiso R
H151 H 0.6840 0.1746 -0.2829 0.0781 1.0000 Uiso R
H171 H 0.5914 -0.0595 -0.0468 0.0710 1.0000 Uiso R
H191 H 0.5732 -0.2412 -0.0866 0.0930 1.0000 Uiso R
H192 H 0.6106 -0.2533 -0.0273 0.0930 1.0000 Uiso R
H201 H 0.6036 -0.4317 -0.0719 0.0860 1.0000 Uiso R
H202 H 0.5635 -0.4326 -0.0163 0.0860 1.0000 Uiso R
H211 H 0.5033 -0.4032 -0.1215 0.0960 1.0000 Uiso R
H212 H 0.4679 -0.4277 -0.0650 0.0960 1.0000 Uiso R
H221 H 0.5164 -0.6131 -0.0629 0.1050 1.0000 Uiso R
H222 H 0.5422 -0.5877 -0.1237 0.1049 1.0000 Uiso R
H231 H 0.4339 -0.5807 -0.1554 0.1510 1.0000 Uiso R
H232 H 0.4080 -0.6050 -0.0948 0.1510 1.0000 Uiso R
H241 H 0.4036 -0.7759 -0.1450 0.2220 1.0000 Uiso R
H242 H 0.4761 -0.7614 -0.1635 0.2220 1.0000 Uiso R
H243 H 0.4612 -0.7860 -0.1001 0.2220 1.0000 Uiso R

loop_
_atom_site_aniso_label
_atom_site_aniso_U_11
_atom_site_aniso_U_22
_atom_site_aniso_U_33
_atom_site_aniso_U_23
_atom_site_aniso_U_13
_atom_site_aniso_U_12
Zn1 0.0863(4) 0.0557(3) 0.0503(3) 0.0005(2) 0.0278(2) 0.0039(3)
Cl1 0.1156(8) 0.0580(5) 0.0675(6) 0.0097(4) 0.0363(6) 0.0072(5)
Cl2 0.0833(6) 0.0701(6) 0.0659(5) 0.0005(4) 0.0228(5) 0.0038(5)
N1 0.0758(19) 0.0555(16) 0.0497(15) 0.0027(12) 0.0210(14) 0.0074(14)
N2 0.0593(16) 0.0485(15) 0.0494(14) 0.0054(12) 0.0192(12) 0.0051(12)
N3 0.081(2) 0.0533(16) 0.0531(16) 0.0001(13) 0.0264(15) -0.0037(15)
O1 0.0697(16) 0.0498(13) 0.0770(16) 0.0055(11) 0.0380(13) 0.0061(11)
C1 0.082(2) 0.061(2) 0.0479(18) 0.0048(16) 0.0228(17) 0.0037(19)
C2 0.076(2) 0.0559(19) 0.0515(18) 0.0094(16) 0.0186(17) 0.0028(17)
C3 0.060(2) 0.0537(18) 0.0502(17) 0.0040(14) 0.0195(15) 0.0090(15)
C4 0.076(2) 0.059(2) 0.0473(17) 0.0018(15) 0.0200(16) -0.0051(17)
C5 0.077(2) 0.064(2) 0.0519(19) 0.0063(16) 0.0211(17) -0.0035(18)
C6 0.061(2) 0.0504(17) 0.0494(16) 0.0063(14) 0.0180(14) 0.0073(16)
C7 0.063(2) 0.0573(19) 0.0511(18) 0.0103(15) 0.0223(16) 0.0096(16)
C8 0.0595(19) 0.0486(18) 0.0566(18) 0.0075(15) 0.0229(16) 0.0081(15)
C9 0.063(2) 0.0501(19) 0.0545(18) 0.0029(14) 0.0227(16) 0.0047(15)
C10 0.0589(19) 0.0459(17) 0.0514(17) 0.0056(14) 0.0213(15) 0.0046(14)
C11 0.104(3) 0.062(2) 0.059(2) -0.0064(17) 0.036(2) -0.024(2)
C12 0.101(3) 0.062(2) 0.0522(19) -0.0069(16) 0.033(2) -0.018(2)
C13 0.064(2) 0.0485(16) 0.0495(17) 0.0023(14) 0.0209(16) 0.0035(15)
C14 0.075(2) 0.059(2) 0.0565(19) 0.0008(16) 0.0234(18) -0.0111(17)
C15 0.078(3) 0.064(2) 0.0520(18) -0.0037(16) 0.0177(18) -0.0072(19)
C16 0.061(2) 0.0545(19) 0.0552(18) 0.0085(15) 0.0241(16) 0.0020(15)
C17 0.065(2) 0.0542(19) 0.0600(19) 0.0081(15) 0.0300(17) 0.0038(16)
C18 0.066(2) 0.0508(19) 0.0568(19) 0.0064(14) 0.0238(17) 0.0054(16)
C19 0.072(2) 0.056(2) 0.091(3) 0.0050(19) 0.041(2) 0.0062(18)
C20 0.080(3) 0.055(2) 0.082(3) 0.0052(19) 0.036(2) 0.0087(19)
C21 0.092(3) 0.058(2) 0.081(3) 0.0020(19) 0.021(2) 0.013(2)
C22 0.100(3) 0.063(2) 0.091(3) 0.002(2) 0.014(3) 0.015(2)
C23 0.136(5) 0.073(3) 0.134(5) -0.007(3) -0.022(4) 0.012(3)
C24 0.191(8) 0.087(4) 0.207(9) -0.023(5) -0.082(7) 0.019(5)

loop_
_atom_type_symbol
_atom_type_scat_dispersion_real
_atom_type_scat_dispersion_imag
_atom_type_scat_Cromer_Mann_a1
_atom_type_scat_Cromer_Mann_b1
_atom_type_scat_Cromer_Mann_a2
_atom_type_scat_Cromer_Mann_b2
_atom_type_scat_Cromer_Mann_a3
_atom_type_scat_Cromer_Mann_b3
_atom_type_scat_Cromer_Mann_a4
_atom_type_scat_Cromer_Mann_b4
_atom_type_scat_Cromer_Mann_c
_atom_type_scat_source
C 0.0137 0.0067 2.3100 20.8439 1.0200 10.2075 1.5886 0.5687 0.8650 51.6512 0.2156 'International Tables Vol C 4.2.6.8 and 6.1.1.4'
H 0.0000 0.0000 0.4930 10.5109 0.3229 26.1257 0.1402 3.1424 0.0408 57.7998 0.0030 'International Tables Vol C 4.2.6.8 and 6.1.1.4'
Cl 0.3281 0.5435 11.4604 0.0104 7.1964 1.1662 6.2556 18.5194 1.6455 47.7784 -9.5574 'International Tables Vol C 4.2.6.8 and 6.1.1.4'
N 0.0241 0.0134 12.2126 0.0057 3.1322 9.8933 2.0125 28.9975 1.1663 0.5826 -11.5290 'International Tables Vol C 4.2.6.8 and 6.1.1.4'
O 0.0389 0.0241 3.0485 13.2771 2.2868 5.7011 1.5463 0.3239 0.8670 32.9089 0.2508 'International Tables Vol C 4.2.6.8 and 6.1.1.4'
Zn -2.7469 0.5280 14.0743 3.2655 7.0318 0.2333 5.1652 10.3163 2.4100 58.7097 1.3041 'International Tables Vol C 4.2.6.8 and 6.1.1.4'

loop_
_geom_angle_atom_site_label_1
_geom_angle_site_symmetry_1
_geom_angle_atom_site_label_2
_geom_angle_atom_site_label_3
_geom_angle_site_symmetry_3
_geom_angle
_geom_angle_publ_flag
N3 5_565 Zn1 Cl1 . 107.06(9) yes
N3 5_565 Zn1 Cl2 . 106.02(10) yes
Cl1 . Zn1 Cl2 . 123.64(5) yes
N3 5_565 Zn1 N1 . 112.07(12) yes
Cl1 . Zn1 N1 . 104.68(9) yes
Cl2 . Zn1 N1 . 103.35(9) yes
Zn1 . N1 C1 . 123.1(2) yes
Zn1 . N1 C5 . 118.9(3) yes
C1 . N1 C5 . 117.7(3) yes
C6 . N2 C10 . 118.4(3) yes
Zn1 5_564 N3 C11 . 120.9(2) yes
Zn1 5_564 N3 C15 . 121.1(2) yes
C11 . N3 C15 . 117.4(3) yes
C18 . O1 C19 . 118.8(3) yes
N1 . C1 C2 . 122.9(3) yes
N1 . C1 H11 . 117.8 no
C2 . C1 H11 . 119.2 no
C1 . C2 C3 . 119.3(3) yes
C1 . C2 H21 . 120.0 no
C3 . C2 H21 . 120.6 no
C2 . C3 C4 . 117.3(3) yes
C2 . C3 C6 . 121.9(3) yes
C4 . C3 C6 . 120.8(3) yes
C3 . C4 C5 . 119.8(3) yes
C3 . C4 H41 . 120.1 no
C5 . C4 H41 . 120.1 no
C4 . C5 N1 . 122.9(3) yes
C4 . C5 H51 . 119.7 no
N1 . C5 H51 . 117.4 no
C3 . C6 N2 . 116.2(3) yes
C3 . C6 C7 . 121.8(3) yes
N2 . C6 C7 . 122.0(3) yes
C6 . C7 C8 . 120.1(3) yes
C6 . C7 H71 . 120.3 no
C8 . C7 H71 . 119.6 no
C7 . C8 C9 . 118.0(3) yes
C7 . C8 C16 . 120.5(3) yes
C9 . C8 C16 . 121.5(3) yes
C8 . C9 C10 . 119.0(3) yes
C8 . C9 H91 . 120.6 no
C10 . C9 H91 . 120.4 no
C9 . C10 N2 . 122.5(3) yes
C9 . C10 C13 . 122.1(3) yes
N2 . C10 C13 . 115.4(3) yes
N3 . C11 C12 . 123.3(4) yes
N3 . C11 H111 . 117.0 no
C12 . C11 H111 . 119.7 no
C11 . C12 C13 . 119.4(4) yes
C11 . C12 H121 . 121.6 no
C13 . C12 H121 . 118.9 no
C10 . C13 C12 . 119.2(3) yes
C10 . C13 C14 . 123.5(3) yes
C12 . C13 C14 . 117.2(3) yes
C13 . C14 C15 . 119.8(3) yes
C13 . C14 H141 . 119.9 no
C15 . C14 H141 . 120.2 no
C14 . C15 N3 . 122.8(4) yes
C14 . C15 H151 . 118.6 no
N3 . C15 H151 . 118.6 no
C8 . C16 C18 2_655 120.1(3) yes
C8 . C16 C17 . 119.9(3) yes
C18 2_655 C16 C17 . 120.0(3) yes
C16 . C17 C18 . 121.1(3) yes
C16 . C17 H171 . 119.6 no
C18 . C17 H171 . 119.3 no
C16 2_655 C18 C17 . 118.9(3) yes
C16 2_655 C18 O1 . 116.6(3) yes
C17 . C18 O1 . 124.4(3) yes
O1 . C19 C20 . 108.0(3) yes
O1 . C19 H191 . 110.1 no
C20 . C19 H191 . 108.8 no
O1 . C19 H192 . 109.3 no
C20 . C19 H192 . 110.6 no
H191 . C19 H192 . 110.1 no
C19 . C20 C21 . 115.3(4) yes
C19 . C20 H201 . 108.7 no
C21 . C20 H201 . 108.5 no
C19 . C20 H202 . 107.3 no
C21 . C20 H202 . 107.5 no
H201 . C20 H202 . 109.5 no
C20 . C21 C22 . 112.9(4) yes
C20 . C21 H211 . 108.2 no
C22 . C21 H211 . 109.1 no
C20 . C21 H212 . 109.3 no
C22 . C21 H212 . 108.1 no
H211 . C21 H212 . 109.3 no
C21 . C22 C23 . 113.8(4) yes
C21 . C22 H221 . 109.6 no
C23 . C22 H221 . 104.5 no
C21 . C22 H222 . 108.7 no
C23 . C22 H222 . 110.4 no
H221 . C22 H222 . 109.8 no
C22 . C23 C24 . 112.8(5) yes
C22 . C23 H231 . 104.7 no
C24 . C23 H231 . 107.9 no
C22 . C23 H232 . 110.5 no
C24 . C23 H232 . 111.3 no
H231 . C23 H232 . 109.3 no
C23 . C24 H241 . 109.8 no
C23 . C24 H242 . 110.3 no
H241 . C24 H242 . 109.8 no
C23 . C24 H243 . 107.0 no
H241 . C24 H243 . 110.1 no
H242 . C24 H243 . 109.9 no

loop_
_geom_bond_atom_site_label_1
_geom_bond_atom_site_label_2
_geom_bond_site_symmetry_2
_geom_bond_distance
_geom_bond_publ_flag
Zn1 N3 5_565 2.034(3) yes
Zn1 Cl1 . 2.2137(11) yes
Zn1 Cl2 . 2.2445(12) yes
Zn1 N1 . 2.026(3) yes
N1 C1 . 1.334(5) yes
N1 C5 . 1.341(4) yes
N2 C6 . 1.347(4) yes
N2 C10 . 1.337(5) yes
N3 C11 . 1.333(5) yes
N3 C15 . 1.344(5) yes
O1 C18 . 1.361(4) yes
O1 C19 . 1.439(4) yes
C1 C2 . 1.368(6) yes
C1 H11 . 0.929 no
C2 C3 . 1.402(5) yes
C2 H21 . 0.928 no
C3 C4 . 1.379(5) yes
C3 C6 . 1.475(5) yes
C4 C5 . 1.368(6) yes
C4 H41 . 0.936 no
C5 H51 . 0.930 no
C6 C7 . 1.385(5) yes
C7 C8 . 1.376(6) yes
C7 H71 . 0.927 no
C8 C9 . 1.396(4) yes
C8 C16 . 1.481(5) yes
C9 C10 . 1.390(5) yes
C9 H91 . 0.931 no
C10 C13 . 1.489(4) yes
C11 C12 . 1.373(5) yes
C11 H111 . 0.932 no
C12 C13 . 1.394(5) yes
C12 H121 . 0.936 no
C13 C14 . 1.385(5) yes
C14 C15 . 1.374(5) yes
C14 H141 . 0.927 no
C15 H151 . 0.925 no
C16 C18 2_655 1.406(5) yes
C16 C17 . 1.392(5) yes
C17 C18 . 1.384(5) yes
C17 H171 . 0.928 no
C19 C20 . 1.506(6) yes
C19 H191 . 0.969 no
C19 H192 . 0.970 no
C20 C21 . 1.494(7) yes
C20 H201 . 0.966 no
C20 H202 . 0.967 no
C21 C22 . 1.520(6) yes
C21 H211 . 0.964 no
C21 H212 . 0.964 no
C22 C23 . 1.541(9) yes
C22 H221 . 0.967 no
C22 H222 . 0.966 no
C23 C24 . 1.515(9) yes
C23 H231 . 0.964 no
C23 H232 . 0.965 no
C24 H241 . 0.958 no
C24 H242 . 0.961 no
C24 H243 . 0.958 no

loop_
_platon_squeeze_void_nr
_platon_squeeze_void_average_x
_platon_squeeze_void_average_y
_platon_squeeze_void_average_z
_platon_squeeze_void_volume
_platon_squeeze_void_count_electrons
_platon_squeeze_void_content
1 0.000 -0.276 0.250 350 68 ' '
2 0.000 0.276 0.750 349 68 ' '
3 0.500 0.224 0.250 350 68 ' '
4 0.500 -0.224 0.750 349 68 ' '
